data_1567095
loop_
_publ_author_name
'Liu, Chunyang'
'Shangguan, Xiaoyan'
'Li, Yan'
'Zhang, Qian'

_publ_section_title
;
 Copper-catalyzed radical cascade reaction of simple cyclobutanes:
 synthesis of highly functionalized cyclobutene derivatives.
;
_journal_issue 26
_journal_name_full 'Chemical science'
_journal_page_first 7886
_journal_page_last 7891
_journal_paper_doi 10.1039/d2sc00765g
_journal_volume 13
_journal_year 2022
_chemical_formula_sum 'C35 H24 N2 O9 S4'
_chemical_formula_weight 744.65
_space_group_IT_number 14
_space_group_name_Hall '-P 2ybc'
_space_group_name_H-M_alt 'P 1 21/c 1'
_symmetry_cell_setting monoclinic
_symmetry_space_group_name_H-M 'P 1 21/c 1'
_atom_sites_solution_hydrogens geom
_atom_sites_solution_primary direct
_atom_sites_solution_secondary difmap
_audit_block_doi 10.5517/ccdc.csd.cc22z6mx
_audit_creation_method SHELXL-97
_audit_update_record
;
2019-06-21 deposited with the CCDC.	2022-06-10 downloaded from the CCDC.
;
_cell_angle_alpha 90.00
_cell_angle_beta 110.60
_cell_angle_gamma 90.00
_cell_formula_units_Z 4
_cell_length_a 12.807
_cell_length_b 13.731
_cell_length_c 20.965
_cell_measurement_reflns_used 29442
_cell_measurement_temperature 293(2)
_cell_measurement_theta_max 136.764
_cell_measurement_theta_min 7.149
_cell_volume 3451.023
_computing_structure_refinement 'SHELXL-97 (Sheldrick, 2008)'
_diffrn_ambient_temperature 293(2)
_diffrn_measured_fraction_theta_full 0.983
_diffrn_measured_fraction_theta_max 0.983
_diffrn_measurement_device_type multi-scan
_diffrn_radiation_monochromator graphite
_diffrn_radiation_source 'fine-focus sealed tube'
_diffrn_radiation_type MoK\a
_diffrn_radiation_wavelength 0.71073
_diffrn_reflns_av_R_equivalents 0.0404
_diffrn_reflns_av_sigmaI/netI 0.0362
_diffrn_reflns_limit_h_max 14
_diffrn_reflns_limit_h_min -15
_diffrn_reflns_limit_k_max 16
_diffrn_reflns_limit_k_min -16
_diffrn_reflns_limit_l_max 25
_diffrn_reflns_limit_l_min -24
_diffrn_reflns_number 26169
_diffrn_reflns_theta_full 25.64
_diffrn_reflns_theta_max 25.64
_diffrn_reflns_theta_min 1.70
_exptl_absorpt_coefficient_mu 0.333
_exptl_crystal_colour colorless
_exptl_crystal_density_diffrn 1.433
_exptl_crystal_density_method 'not measured'
_exptl_crystal_description block
_exptl_crystal_F_000 1536
_refine_diff_density_max 0.437
_refine_diff_density_min -0.408
_refine_diff_density_rms 0.061
_refine_ls_extinction_method none
_refine_ls_goodness_of_fit_ref 1.038
_refine_ls_hydrogen_treatment mixed
_refine_ls_matrix_type full
_refine_ls_number_parameters 451
_refine_ls_number_reflns 6432
_refine_ls_number_restraints 0
_refine_ls_restrained_S_all 1.038
_refine_ls_R_factor_all 0.0743
_refine_ls_R_factor_gt 0.0550
_refine_ls_shift/su_max 0.001
_refine_ls_shift/su_mean 0.000
_refine_ls_structure_factor_coef Fsqd
_refine_ls_weighting_details 'calc w=1/[\s^2^(Fo^2^)+(0.0432P)^2^+5.5266P] where P=(Fo^2^+2Fc^2^)/3'
_refine_ls_weighting_scheme calc
_refine_ls_wR_factor_gt 0.1255
_refine_ls_wR_factor_ref 0.1402
_reflns_number_gt 5008
_reflns_number_total 6432
_reflns_threshold_expression >2\s(I)
_cod_data_source_file d2sc00765g2.cif
_cod_data_source_block 1
_cod_depositor_comments 'Adding full bibliography for 1567095--1567096.cif.'
_cod_original_cell_volume 3450.9
_cod_original_sg_symbol_H-M P21/C
_cod_database_code 1567095

loop_
_symmetry_equiv_pos_as_xyz
'x, y, z'
'-x, y+1/2, -z+1/2'
'-x, -y, -z'
'x, -y-1/2, z-1/2'

loop_
_atom_site_label
_atom_site_type_symbol
_atom_site_fract_x
_atom_site_fract_y
_atom_site_fract_z
_atom_site_U_iso_or_equiv
_atom_site_adp_type
_atom_site_occupancy
_atom_site_symmetry_multiplicity
_atom_site_calc_flag
_atom_site_refinement_flags
_atom_site_disorder_assembly
_atom_site_disorder_group
S1 S 0.28212(7) 0.58829(6) 0.43581(4) 0.0419(2) Uani 1 1 d . . .
S5 S 0.54920(7) 0.17809(6) 0.37260(4) 0.0483(2) Uani 1 1 d . . .
S6 S 0.30648(8) 0.15115(6) 0.31802(4) 0.0490(2) Uani 1 1 d . . .
S8 S 0.09824(7) 0.51080(6) 0.31551(4) 0.0476(2) Uani 1 1 d . . .
O1 O 0.5547(2) 0.07454(18) 0.37510(13) 0.0656(7) Uani 1 1 d . . .
O2 O 0.6229(2) 0.2332(2) 0.42753(12) 0.0635(7) Uani 1 1 d . . .
O3 O 0.3418(2) 0.09494(19) 0.27223(12) 0.0647(7) Uani 1 1 d . . .
O4 O 0.2199(2) 0.22150(19) 0.29299(13) 0.0669(7) Uani 1 1 d . . .
O5 O 0.0731(2) 0.41366(19) 0.29050(14) 0.0676(7) Uani 1 1 d . . .
O6 O 0.0283(2) 0.5612(2) 0.34379(14) 0.0690(7) Uani 1 1 d . . .
O7 O 0.39936(19) 0.58129(18) 0.45139(12) 0.0543(6) Uani 1 1 d . . .
O8 O 0.2246(2) 0.67590(16) 0.40891(12) 0.0584(6) Uani 1 1 d . . .
O17 O 0.1676(3) 0.1719(2) 0.61579(15) 0.0820(9) Uani 1 1 d . . .
N3 N 0.4202(2) 0.21173(19) 0.36858(13) 0.0441(6) Uani 1 1 d . . .
N4 N 0.2243(2) 0.50040(19) 0.37744(13) 0.0432(6) Uani 1 1 d . . .
C3 C 0.2915(3) 0.4162(2) 0.37916(16) 0.0451(7) Uani 1 1 d . . .
C4 C 0.1187(3) 0.5822(3) 0.25141(16) 0.0470(8) Uani 1 1 d . . .
C9 C 0.2523(3) 0.5512(2) 0.50749(15) 0.0404(7) Uani 1 1 d . . .
C12 C 0.1642(3) 0.3078(3) 0.46489(17) 0.0495(8) Uani 1 1 d . . .
H12 H 0.1167 0.3468 0.4307 0.059 Uiso 1 1 calc R . .
C15 C 0.1263(3) 0.2689(3) 0.51323(19) 0.0562(9) Uani 1 1 d . . .
H15 H 0.0538 0.2812 0.5112 0.067 Uiso 1 1 calc R . .
C17 C 0.5577(3) 0.1520(3) 0.24591(18) 0.0574(9) Uani 1 1 d . . .
H17 H 0.5407 0.0870 0.2502 0.069 Uiso 1 1 calc R . .
C20 C 0.4098(3) 0.3108(2) 0.39436(16) 0.0455(7) Uani 1 1 d . . .
H20 H 0.4795 0.3272 0.4313 0.055 Uiso 1 1 calc R . .
C21 C 0.3272(3) 0.4932(2) 0.55607(15) 0.0455(7) Uani 1 1 d . . .
H21 H 0.3945 0.4752 0.5518 0.055 Uiso 1 1 calc R . .
C23 C 0.5642(3) 0.2184(2) 0.29702(17) 0.0490(8) Uani 1 1 d . . .
C24 C 0.3002(3) 0.4623(3) 0.61123(16) 0.0528(9) Uani 1 1 d . . .
H24 H 0.3495 0.4228 0.6443 0.063 Uiso 1 1 calc R . .
C25 C 0.2705(3) 0.0718(3) 0.37236(17) 0.0528(8) Uani 1 1 d . . .
C27 C 0.1275(3) 0.5469(3) 0.56884(18) 0.0592(10) Uani 1 1 d . . .
H27 H 0.0605 0.5648 0.5735 0.071 Uiso 1 1 calc R . .
C28 C 0.3391(3) 0.2289(3) 0.51652(18) 0.0555(9) Uani 1 1 d . . .
H28 H 0.4105 0.2140 0.5176 0.067 Uiso 1 1 calc R . .
C33 C 0.1090(4) 0.7337(3) 0.1949(2) 0.0744(12) Uani 1 1 d . . .
H33 H 0.0940 0.8001 0.1916 0.089 Uiso 1 1 calc R . .
C36 C 0.0937(3) 0.6801(3) 0.24694(19) 0.0602(10) Uani 1 1 d . . .
H36 H 0.0672 0.7097 0.2782 0.072 Uiso 1 1 calc R . .
C38 C 0.1461(4) 0.6895(4) 0.1486(2) 0.0782(13) Uani 1 1 d . . .
H38 H 0.1550 0.7262 0.1135 0.094 Uiso 1 1 calc R . .
C43 C 0.1702(4) 0.5926(4) 0.15287(19) 0.0719(12) Uani 1 1 d . . .
H43 H 0.1959 0.5635 0.1211 0.086 Uiso 1 1 calc R . .
C44 C 0.2009(3) 0.4897(3) 0.61730(17) 0.0555(9) Uani 1 1 d . . .
H44 H 0.1836 0.4691 0.6547 0.067 Uiso 1 1 calc R . .
C46 C 0.1963(3) 0.2112(3) 0.56500(18) 0.0559(9) Uani 1 1 d . . .
C47 C 0.3016(3) 0.1895(3) 0.56529(19) 0.0650(11) Uani 1 1 d . . .
H47 H 0.3476 0.1481 0.5984 0.078 Uiso 1 1 calc R . .
C49 C 0.1564(3) 0.5373(3) 0.20492(17) 0.0565(9) Uani 1 1 d . . .
H49 H 0.1724 0.4710 0.2083 0.068 Uiso 1 1 calc R . .
C50 C 0.3742(3) 0.3984(2) 0.34415(18) 0.0528(9) Uani 1 1 d . . .
H50A H 0.4305 0.4487 0.3514 0.063 Uiso 1 1 calc R . .
H50B H 0.3413 0.3805 0.2965 0.063 Uiso 1 1 calc R . .
C56 C 0.5895(3) 0.3147(3) 0.2914(2) 0.0632(10) Uani 1 1 d . . .
H56 H 0.5950 0.3585 0.3262 0.076 Uiso 1 1 calc R . .
C57 C 0.5767(4) 0.1837(3) 0.1893(2) 0.0677(11) Uani 1 1 d . . .
H57 H 0.5729 0.1400 0.1547 0.081 Uiso 1 1 calc R . .
C58 C 0.0713(4) 0.2086(4) 0.6257(3) 0.0856(14) Uani 1 1 d . . .
H58A H 0.0602 0.1750 0.6629 0.128 Uiso 1 1 calc R . .
H58B H 0.0075 0.1989 0.5850 0.128 Uiso 1 1 calc R . .
H58C H 0.0806 0.2770 0.6358 0.128 Uiso 1 1 calc R . .
C59 C 0.6013(4) 0.2795(4) 0.1832(2) 0.0766(12) Uani 1 1 d . . .
H59 H 0.6146 0.3002 0.1445 0.092 Uiso 1 1 calc R . .
C66 C 0.6066(4) 0.3451(3) 0.2332(3) 0.0798(13) Uani 1 1 d . . .
H66 H 0.6217 0.4102 0.2279 0.096 Uiso 1 1 calc R . .
C67 C 0.3430(4) -0.0023(3) 0.4059(2) 0.0733(12) Uani 1 1 d . . .
H67 H 0.4119 -0.0086 0.4007 0.088 Uiso 1 1 calc R . .
C68 C 0.1418(5) 0.0173(5) 0.4243(3) 0.0991(17) Uani 1 1 d . . .
H68 H 0.0748 0.0243 0.4318 0.119 Uiso 1 1 calc R . .
C69 C 0.1702(4) 0.0827(4) 0.3812(2) 0.0801(13) Uani 1 1 d . . .
H69 H 0.1217 0.1325 0.3592 0.096 Uiso 1 1 calc R . .
C70 C 0.2720(3) 0.2903(2) 0.46597(15) 0.0409(7) Uani 1 1 d . . .
C71 C 0.3127(3) 0.3355(2) 0.41653(15) 0.0404(7) Uani 1 1 d . . .
C88 C 0.1515(3) 0.5786(3) 0.51287(17) 0.0526(9) Uani 1 1 d . . .
H88 H 0.1013 0.6173 0.4797 0.063 Uiso 1 1 calc R . .
C90 C 0.3128(5) -0.0662(4) 0.4467(2) 0.0894(15) Uani 1 1 d . . .
H90 H 0.3612 -0.1161 0.4686 0.107 Uiso 1 1 calc R . .
C91 C 0.2141(5) -0.0574(4) 0.4553(3) 0.0934(16) Uani 1 1 d . . .
H91 H 0.1943 -0.1020 0.4824 0.112 Uiso 1 1 calc R . .

loop_
_atom_site_aniso_label
_atom_site_aniso_U_11
_atom_site_aniso_U_22
_atom_site_aniso_U_33
_atom_site_aniso_U_23
_atom_site_aniso_U_13
_atom_site_aniso_U_12
S1 0.0514(5) 0.0387(4) 0.0394(4) 0.0032(3) 0.0207(3) 0.0008(3)
S5 0.0559(5) 0.0462(5) 0.0404(4) -0.0012(3) 0.0140(4) 0.0098(4)
S6 0.0602(5) 0.0460(5) 0.0337(4) -0.0029(3) 0.0077(4) 0.0015(4)
S8 0.0451(5) 0.0528(5) 0.0473(5) 0.0053(4) 0.0191(4) -0.0028(4)
O1 0.089(2) 0.0454(14) 0.0640(16) 0.0098(12) 0.0292(14) 0.0209(13)
O2 0.0592(15) 0.0756(18) 0.0448(13) -0.0123(12) 0.0046(12) 0.0059(13)
O3 0.091(2) 0.0595(16) 0.0433(13) -0.0143(12) 0.0237(13) -0.0071(14)
O4 0.0652(16) 0.0579(16) 0.0563(15) 0.0015(12) -0.0052(13) 0.0071(13)
O5 0.0694(17) 0.0577(16) 0.0704(17) 0.0004(13) 0.0178(14) -0.0194(13)
O6 0.0578(16) 0.086(2) 0.0748(17) 0.0129(15) 0.0385(14) 0.0128(14)
O7 0.0476(13) 0.0654(16) 0.0556(14) -0.0004(12) 0.0252(11) -0.0071(11)
O8 0.0871(18) 0.0374(12) 0.0546(14) 0.0085(11) 0.0296(13) 0.0096(12)
O17 0.102(2) 0.087(2) 0.081(2) 0.0410(17) 0.0626(18) 0.0256(18)
N3 0.0564(16) 0.0376(14) 0.0392(14) -0.0030(11) 0.0180(12) 0.0011(12)
N4 0.0546(16) 0.0404(14) 0.0374(13) 0.0015(11) 0.0195(12) 0.0069(12)
C3 0.057(2) 0.0416(18) 0.0400(16) -0.0020(14) 0.0205(15) 0.0022(15)
C4 0.0401(17) 0.058(2) 0.0396(17) 0.0057(15) 0.0100(14) -0.0019(15)
C9 0.0437(17) 0.0420(17) 0.0363(15) -0.0005(13) 0.0153(13) 0.0010(14)
C12 0.052(2) 0.0494(19) 0.0473(18) 0.0123(15) 0.0177(16) 0.0070(16)
C15 0.056(2) 0.056(2) 0.065(2) 0.0142(18) 0.0319(18) 0.0072(17)
C17 0.068(2) 0.054(2) 0.055(2) -0.0111(17) 0.0276(18) -0.0042(18)
C20 0.0528(19) 0.0421(17) 0.0441(17) -0.0070(14) 0.0201(15) 0.0007(15)
C21 0.0404(17) 0.054(2) 0.0381(16) -0.0015(14) 0.0089(14) 0.0022(15)
C23 0.0511(19) 0.0475(19) 0.0501(19) -0.0051(15) 0.0201(16) 0.0051(15)
C24 0.058(2) 0.061(2) 0.0348(16) 0.0077(15) 0.0100(15) -0.0002(17)
C25 0.061(2) 0.049(2) 0.0462(19) -0.0064(15) 0.0167(17) -0.0051(17)
C27 0.054(2) 0.082(3) 0.051(2) -0.0005(19) 0.0287(17) 0.0060(19)
C28 0.056(2) 0.064(2) 0.051(2) 0.0152(17) 0.0239(17) 0.0163(18)
C33 0.072(3) 0.070(3) 0.073(3) 0.028(2) 0.015(2) 0.011(2)
C36 0.061(2) 0.063(2) 0.054(2) 0.0094(18) 0.0164(18) 0.0112(19)
C38 0.076(3) 0.102(4) 0.054(2) 0.030(2) 0.018(2) 0.002(3)
C43 0.068(3) 0.107(4) 0.044(2) 0.005(2) 0.0238(19) 0.004(2)
C44 0.064(2) 0.070(2) 0.0352(17) -0.0013(16) 0.0210(16) -0.0101(19)
C46 0.075(3) 0.048(2) 0.056(2) 0.0143(16) 0.0365(19) 0.0074(18)
C47 0.075(3) 0.072(3) 0.051(2) 0.0274(19) 0.0268(19) 0.028(2)
C49 0.054(2) 0.067(2) 0.0454(19) 0.0019(17) 0.0142(16) 0.0001(18)
C50 0.070(2) 0.0409(18) 0.057(2) 0.0033(15) 0.0337(18) 0.0033(16)
C56 0.076(3) 0.051(2) 0.072(3) -0.0077(19) 0.039(2) -0.0007(19)
C57 0.076(3) 0.078(3) 0.060(2) -0.016(2) 0.037(2) -0.005(2)
C58 0.103(4) 0.085(3) 0.094(3) 0.027(3) 0.067(3) 0.013(3)
C59 0.092(3) 0.085(3) 0.065(3) 0.004(2) 0.042(2) -0.006(3)
C66 0.106(4) 0.057(3) 0.093(3) 0.005(2) 0.057(3) -0.009(2)
C67 0.089(3) 0.070(3) 0.070(3) 0.015(2) 0.038(2) 0.009(2)
C68 0.076(3) 0.121(5) 0.106(4) 0.005(4) 0.038(3) -0.033(3)
C69 0.060(3) 0.087(3) 0.084(3) 0.006(3) 0.014(2) -0.012(2)
C70 0.0482(18) 0.0375(16) 0.0370(16) 0.0016(13) 0.0150(14) 0.0010(13)
C71 0.0449(17) 0.0406(17) 0.0345(15) -0.0029(13) 0.0124(13) 0.0026(13)
C88 0.054(2) 0.063(2) 0.0442(18) 0.0090(16) 0.0209(16) 0.0172(17)
C90 0.116(4) 0.089(3) 0.074(3) 0.025(3) 0.046(3) 0.008(3)
C91 0.106(4) 0.093(4) 0.080(3) 0.019(3) 0.032(3) -0.023(3)

loop_
_atom_type_symbol
_atom_type_description
_atom_type_scat_dispersion_real
_atom_type_scat_dispersion_imag
_atom_type_scat_source
C C 0.0030 0.0020 'International Tables Vol C Tables 4.2.6.8 and 6.1.1.4'
H H 0.0000 0.0000 'International Tables Vol C Tables 4.2.6.8 and 6.1.1.4'
N N 0.0060 0.0030 'International Tables Vol C Tables 4.2.6.8 and 6.1.1.4'
O O 0.0110 0.0060 'International Tables Vol C Tables 4.2.6.8 and 6.1.1.4'
S S 0.1250 0.1230 'International Tables Vol C Tables 4.2.6.8 and 6.1.1.4'

loop_
_geom_angle_atom_site_label_1
_geom_angle_atom_site_label_2
_geom_angle_atom_site_label_3
_geom_angle
_geom_angle_site_symmetry_1
_geom_angle_site_symmetry_3
_geom_angle_publ_flag
O8 S1 O7 120.43(16) . . ?
O8 S1 N4 106.44(14) . . ?
O7 S1 N4 106.00(14) . . ?
O8 S1 C9 110.34(15) . . ?
O7 S1 C9 108.34(15) . . ?
N4 S1 C9 103.95(14) . . ?
O2 S5 O1 119.42(17) . . ?
O2 S5 N3 104.69(14) . . ?
O1 S5 N3 108.04(16) . . ?
O2 S5 C23 108.15(17) . . ?
O1 S5 C23 109.20(16) . . ?
N3 S5 C23 106.60(15) . . ?
O3 S6 O4 120.66(16) . . ?
O3 S6 N3 106.38(15) . . ?
O4 S6 N3 106.55(14) . . ?
O3 S6 C25 108.65(17) . . ?
O4 S6 C25 108.25(18) . . ?
N3 S6 C25 105.33(15) . . ?
O6 S8 O5 121.08(18) . . ?
O6 S8 N4 107.13(15) . . ?
O5 S8 N4 103.59(15) . . ?
O6 S8 C4 109.48(17) . . ?
O5 S8 C4 108.42(17) . . ?
N4 S8 C4 106.07(14) . . ?
C46 O17 C58 117.7(3) . . ?
C20 N3 S6 120.8(2) . . ?
C20 N3 S5 116.3(2) . . ?
S6 N3 S5 120.60(15) . . ?
C3 N4 S8 119.5(2) . . ?
C3 N4 S1 116.8(2) . . ?
S8 N4 S1 123.63(16) . . ?
C71 C3 N4 133.1(3) . . ?
C71 C3 C50 96.8(3) . . ?
N4 C3 C50 129.6(3) . . ?
C36 C4 C49 121.3(3) . . ?
C36 C4 S8 120.3(3) . . ?
C49 C4 S8 118.4(3) . . ?
C21 C9 C88 121.5(3) . . ?
C21 C9 S1 119.7(2) . . ?
C88 C9 S1 118.8(2) . . ?
C15 C12 C70 121.7(3) . . ?
C15 C12 H12 119.2 . . ?
C70 C12 H12 119.2 . . ?
C12 C15 C46 120.0(3) . . ?
C12 C15 H15 120.0 . . ?
C46 C15 H15 120.0 . . ?
C57 C17 C23 118.8(4) . . ?
C57 C17 H17 120.6 . . ?
C23 C17 H17 120.6 . . ?
N3 C20 C71 120.4(3) . . ?
N3 C20 C50 120.2(3) . . ?
C71 C20 C50 87.6(2) . . ?
N3 C20 H20 109.0 . . ?
C71 C20 H20 109.0 . . ?
C50 C20 H20 109.0 . . ?
C9 C21 C24 118.7(3) . . ?
C9 C21 H21 120.7 . . ?
C24 C21 H21 120.7 . . ?
C56 C23 C17 121.1(3) . . ?
C56 C23 S5 119.0(3) . . ?
C17 C23 S5 119.7(3) . . ?
C44 C24 C21 120.3(3) . . ?
C44 C24 H24 119.8 . . ?
C21 C24 H24 119.8 . . ?
C69 C25 C67 120.2(4) . . ?
C69 C25 S6 119.6(3) . . ?
C67 C25 S6 120.2(3) . . ?
C44 C27 C88 120.8(3) . . ?
C44 C27 H27 119.6 . . ?
C88 C27 H27 119.6 . . ?
C47 C28 C70 121.2(3) . . ?
C47 C28 H28 119.4 . . ?
C70 C28 H28 119.4 . . ?
C38 C33 C36 120.4(4) . . ?
C38 C33 H33 119.8 . . ?
C36 C33 H33 119.8 . . ?
C4 C36 C33 118.6(4) . . ?
C4 C36 H36 120.7 . . ?
C33 C36 H36 120.7 . . ?
C43 C38 C33 121.0(4) . . ?
C43 C38 H38 119.5 . . ?
C33 C38 H38 119.5 . . ?
C38 C43 C49 119.8(4) . . ?
C38 C43 H43 120.1 . . ?
C49 C43 H43 120.1 . . ?
C27 C44 C24 120.4(3) . . ?
C27 C44 H44 119.8 . . ?
C24 C44 H44 119.8 . . ?
O17 C46 C47 116.5(3) . . ?
O17 C46 C15 124.2(3) . . ?
C47 C46 C15 119.3(3) . . ?
C46 C47 C28 120.4(3) . . ?
C46 C47 H47 119.8 . . ?
C28 C47 H47 119.8 . . ?
C4 C49 C43 119.0(4) . . ?
C4 C49 H49 120.5 . . ?
C43 C49 H49 120.5 . . ?
C3 C50 C20 83.4(2) . . ?
C3 C50 H50A 114.7 . . ?
C20 C50 H50A 114.7 . . ?
C3 C50 H50B 114.7 . . ?
C20 C50 H50B 114.7 . . ?
H50A C50 H50B 111.8 . . ?
C23 C56 C66 118.9(4) . . ?
C23 C56 H56 120.6 . . ?
C66 C56 H56 120.6 . . ?
C17 C57 C59 120.4(4) . . ?
C17 C57 H57 119.8 . . ?
C59 C57 H57 119.8 . . ?
O17 C58 H58A 109.5 . . ?
O17 C58 H58B 109.5 . . ?
H58A C58 H58B 109.5 . . ?
O17 C58 H58C 109.5 . . ?
H58A C58 H58C 109.5 . . ?
H58B C58 H58C 109.5 . . ?
C66 C59 C57 120.8(4) . . ?
C66 C59 H59 119.6 . . ?
C57 C59 H59 119.6 . . ?
C59 C66 C56 120.0(4) . . ?
C59 C66 H66 120.0 . . ?
C56 C66 H66 120.0 . . ?
C90 C67 C25 119.9(4) . . ?
C90 C67 H67 120.1 . . ?
C25 C67 H67 120.1 . . ?
C91 C68 C69 119.5(5) . . ?
C91 C68 H68 120.2 . . ?
C69 C68 H68 120.2 . . ?
C25 C69 C68 118.9(5) . . ?
C25 C69 H69 120.6 . . ?
C68 C69 H69 120.6 . . ?
C28 C70 C12 117.4(3) . . ?
C28 C70 C71 121.5(3) . . ?
C12 C70 C71 121.1(3) . . ?
C3 C71 C70 136.6(3) . . ?
C3 C71 C20 91.4(3) . . ?
C70 C71 C20 131.6(3) . . ?
C27 C88 C9 118.4(3) . . ?
C27 C88 H88 120.8 . . ?
C9 C88 H88 120.8 . . ?
C91 C90 C67 120.7(5) . . ?
C91 C90 H90 119.6 . . ?
C67 C90 H90 119.6 . . ?
C90 C91 C68 120.7(5) . . ?
C90 C91 H91 119.6 . . ?
C68 C91 H91 119.6 . . ?

loop_
_geom_bond_atom_site_label_1
_geom_bond_atom_site_label_2
_geom_bond_distance
_geom_bond_site_symmetry_2
_geom_bond_publ_flag
S1 O8 1.420(2) . ?
S1 O7 1.423(2) . ?
S1 N4 1.693(3) . ?
S1 C9 1.751(3) . ?
S5 O2 1.423(3) . ?
S5 O1 1.424(3) . ?
S5 N3 1.689(3) . ?
S5 C23 1.752(4) . ?
S6 O3 1.424(3) . ?
S6 O4 1.424(3) . ?
S6 N3 1.688(3) . ?
S6 C25 1.751(4) . ?
S8 O6 1.417(3) . ?
S8 O5 1.428(3) . ?
S8 N4 1.684(3) . ?
S8 C4 1.756(3) . ?
O17 C46 1.355(4) . ?
O17 C58 1.414(5) . ?
N3 C20 1.487(4) . ?
N4 C3 1.434(4) . ?
C3 C71 1.329(4) . ?
C3 C50 1.506(5) . ?
C4 C36 1.377(5) . ?
C4 C49 1.377(5) . ?
C9 C21 1.381(4) . ?
C9 C88 1.386(4) . ?
C12 C15 1.376(5) . ?
C12 C70 1.393(5) . ?
C12 H12 0.9300 . ?
C15 C46 1.387(5) . ?
C15 H15 0.9300 . ?
C17 C57 1.364(5) . ?
C17 C23 1.387(5) . ?
C17 H17 0.9300 . ?
C20 C71 1.512(4) . ?
C20 C50 1.557(5) . ?
C20 H20 0.9800 . ?
C21 C24 1.385(5) . ?
C21 H21 0.9300 . ?
C23 C56 1.376(5) . ?
C24 C44 1.375(5) . ?
C24 H24 0.9300 . ?
C25 C69 1.369(6) . ?
C25 C67 1.390(5) . ?
C27 C44 1.364(5) . ?
C27 C88 1.384(5) . ?
C27 H27 0.9300 . ?
C28 C47 1.384(5) . ?
C28 C70 1.390(4) . ?
C28 H28 0.9300 . ?
C33 C38 1.365(6) . ?
C33 C36 1.385(5) . ?
C33 H33 0.9300 . ?
C36 H36 0.9300 . ?
C38 C43 1.363(7) . ?
C38 H38 0.9300 . ?
C43 C49 1.391(5) . ?
C43 H43 0.9300 . ?
C44 H44 0.9300 . ?
C46 C47 1.378(5) . ?
C47 H47 0.9300 . ?
C49 H49 0.9300 . ?
C50 H50A 0.9700 . ?
C50 H50B 0.9700 . ?
C56 C66 1.378(6) . ?
C56 H56 0.9300 . ?
C57 C59 1.369(6) . ?
C57 H57 0.9300 . ?
C58 H58A 0.9600 . ?
C58 H58B 0.9600 . ?
C58 H58C 0.9600 . ?
C59 C66 1.365(6) . ?
C59 H59 0.9300 . ?
C66 H66 0.9300 . ?
C67 C90 1.372(6) . ?
C67 H67 0.9300 . ?
C68 C91 1.381(8) . ?
C68 C69 1.410(7) . ?
C68 H68 0.9300 . ?
C69 H69 0.9300 . ?
C70 C71 1.453(4) . ?
C88 H88 0.9300 . ?
C90 C91 1.344(7) . ?
C90 H90 0.9300 . ?
C91 H91 0.9300 . ?

loop_
_geom_torsion_atom_site_label_1
_geom_torsion_atom_site_label_2
_geom_torsion_atom_site_label_3
_geom_torsion_atom_site_label_4
_geom_torsion
_geom_torsion_site_symmetry_1
_geom_torsion_site_symmetry_2
_geom_torsion_site_symmetry_3
_geom_torsion_site_symmetry_4
_geom_torsion_publ_flag
O3 S6 N3 C20 146.4(2) . . . . ?
O4 S6 N3 C20 16.5(3) . . . . ?
C25 S6 N3 C20 -98.4(3) . . . . ?
O3 S6 N3 S5 -15.6(2) . . . . ?
O4 S6 N3 S5 -145.50(19) . . . . ?
C25 S6 N3 S5 99.6(2) . . . . ?
O2 S5 N3 C20 26.7(3) . . . . ?
O1 S5 N3 C20 155.0(2) . . . . ?
C23 S5 N3 C20 -87.7(2) . . . . ?
O2 S5 N3 S6 -170.48(18) . . . . ?
O1 S5 N3 S6 -42.2(2) . . . . ?
C23 S5 N3 S6 75.1(2) . . . . ?
O6 S8 N4 C3 147.4(2) . . . . ?
O5 S8 N4 C3 18.3(3) . . . . ?
C4 S8 N4 C3 -95.7(3) . . . . ?
O6 S8 N4 S1 -37.2(2) . . . . ?
O5 S8 N4 S1 -166.26(19) . . . . ?
C4 S8 N4 S1 79.7(2) . . . . ?
O8 S1 N4 C3 157.0(2) . . . . ?
O7 S1 N4 C3 27.7(3) . . . . ?
C9 S1 N4 C3 -86.4(2) . . . . ?
O8 S1 N4 S8 -18.5(2) . . . . ?
O7 S1 N4 S8 -147.83(18) . . . . ?
C9 S1 N4 S8 98.1(2) . . . . ?
S8 N4 C3 C71 -101.8(4) . . . . ?
S1 N4 C3 C71 82.5(4) . . . . ?
S8 N4 C3 C50 87.6(4) . . . . ?
S1 N4 C3 C50 -88.1(4) . . . . ?
O6 S8 C4 C36 16.1(3) . . . . ?
O5 S8 C4 C36 150.1(3) . . . . ?
N4 S8 C4 C36 -99.2(3) . . . . ?
O6 S8 C4 C49 -161.8(3) . . . . ?
O5 S8 C4 C49 -27.8(3) . . . . ?
N4 S8 C4 C49 82.9(3) . . . . ?
O8 S1 C9 C21 -155.2(3) . . . . ?
O7 S1 C9 C21 -21.4(3) . . . . ?
N4 S1 C9 C21 91.1(3) . . . . ?
O8 S1 C9 C88 26.9(3) . . . . ?
O7 S1 C9 C88 160.7(3) . . . . ?
N4 S1 C9 C88 -86.8(3) . . . . ?
C70 C12 C15 C46 0.5(6) . . . . ?
S6 N3 C20 C71 39.0(4) . . . . ?
S5 N3 C20 C71 -158.3(2) . . . . ?
S6 N3 C20 C50 -67.5(4) . . . . ?
S5 N3 C20 C50 95.2(3) . . . . ?
C88 C9 C21 C24 -0.2(5) . . . . ?
S1 C9 C21 C24 -178.0(3) . . . . ?
C57 C17 C23 C56 -0.1(6) . . . . ?
C57 C17 C23 S5 -175.9(3) . . . . ?
O2 S5 C23 C56 -32.4(3) . . . . ?
O1 S5 C23 C56 -163.8(3) . . . . ?
N3 S5 C23 C56 79.7(3) . . . . ?
O2 S5 C23 C17 143.4(3) . . . . ?
O1 S5 C23 C17 12.0(4) . . . . ?
N3 S5 C23 C17 -104.5(3) . . . . ?
C9 C21 C24 C44 -0.4(5) . . . . ?
O3 S6 C25 C69 -129.9(3) . . . . ?
O4 S6 C25 C69 2.7(4) . . . . ?
N3 S6 C25 C69 116.4(3) . . . . ?
O3 S6 C25 C67 49.6(4) . . . . ?
O4 S6 C25 C67 -177.7(3) . . . . ?
N3 S6 C25 C67 -64.0(3) . . . . ?
C49 C4 C36 C33 -1.0(6) . . . . ?
S8 C4 C36 C33 -178.8(3) . . . . ?
C38 C33 C36 C4 1.2(6) . . . . ?
C36 C33 C38 C43 -0.9(7) . . . . ?
C33 C38 C43 C49 0.4(7) . . . . ?
C88 C27 C44 C24 -0.2(6) . . . . ?
C21 C24 C44 C27 0.5(6) . . . . ?
C58 O17 C46 C47 166.8(4) . . . . ?
C58 O17 C46 C15 -14.7(6) . . . . ?
C12 C15 C46 O17 178.2(4) . . . . ?
C12 C15 C46 C47 -3.3(6) . . . . ?
O17 C46 C47 C28 -178.0(4) . . . . ?
C15 C46 C47 C28 3.3(6) . . . . ?
C70 C28 C47 C46 -0.5(6) . . . . ?
C36 C4 C49 C43 0.5(5) . . . . ?
S8 C4 C49 C43 178.4(3) . . . . ?
C38 C43 C49 C4 -0.2(6) . . . . ?
C71 C3 C50 C20 -6.8(3) . . . . ?
N4 C3 C50 C20 166.3(3) . . . . ?
N3 C20 C50 C3 130.0(3) . . . . ?
C71 C20 C50 C3 5.9(2) . . . . ?
C17 C23 C56 C66 1.1(6) . . . . ?
S5 C23 C56 C66 176.9(3) . . . . ?
C23 C17 C57 C59 -0.2(6) . . . . ?
C17 C57 C59 C66 -0.4(7) . . . . ?
C57 C59 C66 C56 1.5(8) . . . . ?
C23 C56 C66 C59 -1.8(7) . . . . ?
C69 C25 C67 C90 1.6(6) . . . . ?
S6 C25 C67 C90 -177.9(4) . . . . ?
C67 C25 C69 C68 -0.5(7) . . . . ?
S6 C25 C69 C68 179.0(4) . . . . ?
C91 C68 C69 C25 -1.4(8) . . . . ?
C47 C28 C70 C12 -2.2(5) . . . . ?
C47 C28 C70 C71 177.1(3) . . . . ?
C15 C12 C70 C28 2.2(5) . . . . ?
C15 C12 C70 C71 -177.1(3) . . . . ?
N4 C3 C71 C70 7.7(7) . . . . ?
C50 C3 C71 C70 -179.6(4) . . . . ?
N4 C3 C71 C20 -165.8(4) . . . . ?
C50 C3 C71 C20 6.9(3) . . . . ?
C28 C70 C71 C3 -152.4(4) . . . . ?
C12 C70 C71 C3 26.9(6) . . . . ?
C28 C70 C71 C20 18.9(5) . . . . ?
C12 C70 C71 C20 -161.8(3) . . . . ?
N3 C20 C71 C3 -130.6(3) . . . . ?
C50 C20 C71 C3 -6.7(3) . . . . ?
N3 C20 C71 C70 55.4(5) . . . . ?
C50 C20 C71 C70 179.3(3) . . . . ?
C44 C27 C88 C9 -0.3(6) . . . . ?
C21 C9 C88 C27 0.5(5) . . . . ?
S1 C9 C88 C27 178.4(3) . . . . ?
C25 C67 C90 C91 -0.7(8) . . . . ?
C67 C90 C91 C68 -1.2(9) . . . . ?
C69 C68 C91 C90 2.3(9) . . . . ?
